data_7030779
loop_
_publ_author_name
'Hu, Tong-Liang'
'Zou, Ruo-Qiang'
'Li, Jian-Rong'
'Bu, Xian-He'

_publ_section_title
;
 d(10) Metal complexes assembled from isomeric benzenedicarboxylates and
 3-(2-pyridyl)pyrazole showing 1D chain structures: syntheses, structures
 and luminescent properties.
;
_journal_issue 10
_journal_name_full 'Dalton transactions (Cambridge, England : 2003)'
_journal_page_first 1302
_journal_page_last 1311
_journal_paper_doi 10.1039/b716398c
_journal_year 2008
_chemical_formula_sum 'C16 H11 Cd N3 O5'
_chemical_formula_weight 437.68
_chemical_name_systematic
;
?
;
_space_group_IT_number 14
_symmetry_cell_setting monoclinic
_symmetry_space_group_name_Hall '-P 2yn'
_symmetry_space_group_name_H-M 'P 1 21/n 1'
_atom_sites_solution_hydrogens geom
_atom_sites_solution_primary direct
_atom_sites_solution_secondary difmap
_audit_creation_method SHELXL-97
_cell_angle_alpha 90.00
_cell_angle_beta 95.222(3)
_cell_angle_gamma 90.00
_cell_formula_units_Z 4
_cell_length_a 7.3551(16)
_cell_length_b 9.606(2)
_cell_length_c 22.972(5)
_cell_measurement_reflns_used 1806
_cell_measurement_temperature 298(2)
_cell_measurement_theta_max 22.0545
_cell_measurement_theta_min 2.2995
_cell_volume 1616.3(6)
_computing_cell_refinement SMART
_computing_data_collection 'SMART (Bruker, 1998)'
_computing_data_reduction 'SAINT (Bruker, 1998)'
_computing_molecular_graphics 'SHELXTL (Sheldrick, 1997b)'
_computing_publication_material SHELXTL
_computing_structure_refinement 'SHELXL-97 (Sheldrick, 1997a)'
_computing_structure_solution 'SHELXS-97 (Sheldrick, 1997a)'
_diffrn_ambient_temperature 298(2)
_diffrn_measured_fraction_theta_full 0.992
_diffrn_measured_fraction_theta_max 0.992
_diffrn_measurement_device_type 'Bruker SMART CCD area-detecter'
_diffrn_measurement_method '\f and \w scans'
_diffrn_radiation_monochromator graphite
_diffrn_radiation_source 'fine-focus sealed tube'
_diffrn_radiation_type MoK\a
_diffrn_radiation_wavelength 0.71073
_diffrn_reflns_av_R_equivalents 0.0402
_diffrn_reflns_av_sigmaI/netI 0.0498
_diffrn_reflns_limit_h_max 8
_diffrn_reflns_limit_h_min -8
_diffrn_reflns_limit_k_max 9
_diffrn_reflns_limit_k_min -11
_diffrn_reflns_limit_l_max 24
_diffrn_reflns_limit_l_min -27
_diffrn_reflns_number 8274
_diffrn_reflns_theta_full 25.30
_diffrn_reflns_theta_max 25.30
_diffrn_reflns_theta_min 1.78
_diffrn_standards_number 0
_exptl_absorpt_coefficient_mu 1.384
_exptl_absorpt_correction_T_max 0.9340
_exptl_absorpt_correction_T_min 0.6736
_exptl_absorpt_correction_type multi-scan
_exptl_absorpt_process_details SADABS
_exptl_crystal_colour colourless
_exptl_crystal_density_diffrn 1.799
_exptl_crystal_density_meas ?
_exptl_crystal_density_method 'not measured'
_exptl_crystal_description bar
_exptl_crystal_F_000 864
_exptl_crystal_size_max 0.31
_exptl_crystal_size_mid 0.06
_exptl_crystal_size_min 0.05
_refine_diff_density_max 0.922
_refine_diff_density_min -0.786
_refine_diff_density_rms 0.094
_refine_ls_extinction_method none
_refine_ls_goodness_of_fit_ref 1.093
_refine_ls_hydrogen_treatment constr
_refine_ls_matrix_type full
_refine_ls_number_parameters 226
_refine_ls_number_reflns 2920
_refine_ls_number_restraints 0
_refine_ls_restrained_S_all 1.093
_refine_ls_R_factor_all 0.0688
_refine_ls_R_factor_gt 0.0535
_refine_ls_shift/su_max 0.000
_refine_ls_shift/su_mean 0.000
_refine_ls_structure_factor_coef Fsqd
_refine_ls_weighting_details 'calc w=1/[\s^2^(Fo^2^)+(0.0390P)^2^+2.3352P] where P=(Fo^2^+2Fc^2^)/3'
_refine_ls_weighting_scheme calc
_refine_ls_wR_factor_gt 0.1046
_refine_ls_wR_factor_ref 0.1118
_reflns_number_gt 2394
_reflns_number_total 2920
_reflns_threshold_expression I>2\s(I)
_cod_data_source_file b716398c.txt
_cod_data_source_block 3
_cod_depositor_comments
;
The following automatic conversions were performed:

'_symmetry_cell_setting' value 'Monoclinic' changed to 'monoclinic'
according to
/usr/data/users/saulius/automatic-downloads/retrospective/RSC/lib/dictionaries/cif_core.dic
dictionary named 'cif_core.dic' version 2.4.2 from
2011-04-26.

'_exptl_absorpt_correction_type' value 'Multi-scan'
changed to 'multi-scan' according to
/usr/data/users/saulius/automatic-downloads/retrospective/RSC/lib/dictionaries/cif_core.dic
dictionary named 'cif_core.dic' version 2.4.2 from 2011-04-26.

Automatic conversion script
Id: cif_fix_values 2281 2013-09-26 08:29:07Z andrius 

The following automatic conversions were performed:

'_exptl_crystal_density_meas' value 'None' was changed to '?' - the
value is perceived as not measured.

Automatic conversion script
Id: cif_fix_values 3008 2015-01-20 13:52:24Z robertas 
;
_cod_original_sg_symbol_H-M P2(1)/n
_cod_database_code 7030779

loop_
_symmetry_equiv_pos_as_xyz
'x, y, z'
'-x+1/2, y+1/2, -z+1/2'
'-x, -y, -z'
'x-1/2, -y-1/2, z-1/2'

loop_
_atom_site_label
_atom_site_type_symbol
_atom_site_fract_x
_atom_site_fract_y
_atom_site_fract_z
_atom_site_U_iso_or_equiv
_atom_site_adp_type
_atom_site_occupancy
_atom_site_symmetry_multiplicity
_atom_site_calc_flag
_atom_site_refinement_flags
Cd1 Cd 0.75520(6) 0.79322(4) 0.069751(19) 0.04921(18) Uani 1 1 d .
C1 C 0.6675(9) 0.5036(8) 0.1362(3) 0.0687(19) Uani 1 1 d .
H1 H 0.6588 0.5625 0.1680 0.082 Uiso 1 1 calc R
C2 C 0.6398(11) 0.3621(9) 0.1433(4) 0.086(2) Uani 1 1 d .
H2 H 0.6149 0.3266 0.1794 0.103 Uiso 1 1 calc R
C3 C 0.6495(11) 0.2765(9) 0.0971(5) 0.086(2) Uani 1 1 d .
H3 H 0.6290 0.1815 0.1010 0.103 Uiso 1 1 calc R
C4 C 0.6890(10) 0.3293(7) 0.0450(4) 0.072(2) Uani 1 1 d .
H4 H 0.6958 0.2711 0.0129 0.087 Uiso 1 1 calc R
C5 C 0.7192(8) 0.4707(6) 0.0402(3) 0.0531(16) Uani 1 1 d .
C6 C 0.7655(7) 0.5360(6) -0.0138(3) 0.0506(15) Uani 1 1 d .
C7 C 0.7892(8) 0.4811(8) -0.0690(3) 0.0638(19) Uani 1 1 d .
H7 H 0.7766 0.3887 -0.0808 0.077 Uiso 1 1 calc R
C8 C 0.8344(9) 0.5911(8) -0.1017(3) 0.0665(19) Uani 1 1 d .
H8 H 0.8580 0.5885 -0.1408 0.080 Uiso 1 1 calc R
C9 C 1.0889(8) 0.9440(7) 0.1162(2) 0.0466(14) Uani 1 1 d .
C10 C 1.2050(7) 0.9990(6) 0.1689(2) 0.0410(13) Uani 1 1 d .
C11 C 1.1149(10) 1.0770(7) 0.2082(3) 0.0674(19) Uani 1 1 d .
H11 H 0.9892 1.0894 0.2020 0.081 Uiso 1 1 calc R
C12 C 1.2101(12) 1.1365(8) 0.2566(3) 0.079(2) Uani 1 1 d .
H12 H 1.1490 1.1884 0.2829 0.094 Uiso 1 1 calc R
C13 C 1.3949(12) 1.1185(8) 0.2655(3) 0.075(2) Uani 1 1 d .
H13 H 1.4599 1.1599 0.2975 0.091 Uiso 1 1 calc R
C14 C 1.4838(9) 1.0407(7) 0.2279(3) 0.0598(17) Uani 1 1 d .
H14 H 1.6090 1.0274 0.2352 0.072 Uiso 1 1 calc R
C15 C 1.3919(8) 0.9806(6) 0.1790(2) 0.0421(13) Uani 1 1 d .
C16 C 0.4983(8) 0.9002(6) 0.1376(3) 0.0513(15) Uani 1 1 d .
N1 N 0.7061(6) 0.5580(5) 0.0855(2) 0.0514(12) Uani 1 1 d .
N2 N 0.7970(7) 0.6729(5) -0.0140(2) 0.0508(12) Uani 1 1 d .
N3 N 0.8390(7) 0.7029(6) -0.0680(2) 0.0577(13) Uani 1 1 d .
H3A H 0.8657 0.7850 -0.0795 0.069 Uiso 1 1 calc R
O1 O 1.0447(7) 1.0278(5) 0.0764(2) 0.0777(15) Uani 1 1 d .
O1W O 0.7118(7) 0.9917(4) 0.0144(2) 0.0706(13) Uani 1 1 d .
O2 O 1.0331(6) 0.8220(4) 0.11749(19) 0.0572(11) Uani 1 1 d .
O3 O 0.6616(7) 0.8742(7) 0.1536(2) 0.0983(19) Uani 1 1 d .
O4 O 0.4294(6) 0.8667(5) 0.08902(18) 0.0632(12) Uani 1 1 d .

loop_
_atom_site_aniso_label
_atom_site_aniso_U_11
_atom_site_aniso_U_22
_atom_site_aniso_U_33
_atom_site_aniso_U_23
_atom_site_aniso_U_13
_atom_site_aniso_U_12
Cd1 0.0546(3) 0.0480(3) 0.0439(3) -0.0078(2) -0.00200(19) 0.0090(2)
C1 0.056(4) 0.065(5) 0.087(5) -0.001(4) 0.013(4) 0.000(4)
C2 0.076(5) 0.082(6) 0.100(7) 0.024(5) 0.008(5) -0.017(5)
C3 0.083(6) 0.060(5) 0.113(8) 0.010(5) 0.001(5) 0.002(4)
C4 0.064(4) 0.046(4) 0.104(6) -0.001(4) -0.007(4) 0.003(3)
C5 0.041(3) 0.041(3) 0.075(5) -0.006(3) -0.013(3) 0.009(3)
C6 0.037(3) 0.048(4) 0.065(4) -0.013(3) -0.006(3) 0.005(3)
C7 0.054(4) 0.060(4) 0.075(5) -0.030(4) -0.006(4) 0.013(3)
C8 0.064(4) 0.081(5) 0.054(4) -0.026(4) 0.001(3) 0.008(4)
C9 0.041(3) 0.057(4) 0.043(3) -0.005(3) 0.014(3) -0.007(3)
C10 0.050(3) 0.042(3) 0.033(3) 0.002(2) 0.014(2) 0.001(3)
C11 0.070(4) 0.078(5) 0.057(4) -0.009(4) 0.021(3) 0.011(4)
C12 0.113(7) 0.071(5) 0.057(5) -0.030(4) 0.034(4) 0.007(5)
C13 0.098(6) 0.083(5) 0.045(4) -0.022(4) 0.003(4) -0.019(5)
C14 0.064(4) 0.076(5) 0.038(3) -0.007(3) 0.000(3) -0.010(4)
C15 0.048(3) 0.042(3) 0.037(3) -0.003(2) 0.008(2) -0.009(3)
C16 0.048(4) 0.053(4) 0.054(4) -0.008(3) 0.008(3) -0.006(3)
N1 0.039(3) 0.046(3) 0.070(4) 0.006(3) 0.008(2) -0.003(2)
N2 0.053(3) 0.047(3) 0.050(3) -0.010(2) -0.004(2) 0.004(2)
N3 0.055(3) 0.065(3) 0.052(3) -0.008(3) 0.001(2) 0.003(3)
O1 0.091(4) 0.081(3) 0.056(3) 0.020(3) -0.021(3) -0.015(3)
O1W 0.098(4) 0.050(3) 0.066(3) 0.012(2) 0.024(3) 0.011(2)
O2 0.051(2) 0.059(3) 0.061(3) -0.007(2) 0.002(2) -0.015(2)
O3 0.059(3) 0.155(5) 0.079(4) -0.039(4) -0.003(3) 0.030(3)
O4 0.055(3) 0.084(3) 0.052(3) -0.027(2) 0.013(2) -0.004(2)

loop_
_atom_type_symbol
_atom_type_description
_atom_type_scat_dispersion_real
_atom_type_scat_dispersion_imag
_atom_type_scat_source
C C 0.0033 0.0016 'International Tables Vol C Tables 4.2.6.8 and 6.1.1.4'
H H 0.0000 0.0000 'International Tables Vol C Tables 4.2.6.8 and 6.1.1.4'
N N 0.0061 0.0033 'International Tables Vol C Tables 4.2.6.8 and 6.1.1.4'
O O 0.0106 0.0060 'International Tables Vol C Tables 4.2.6.8 and 6.1.1.4'
Cd Cd -0.8075 1.2024 'International Tables Vol C Tables 4.2.6.8 and 6.1.1.4'

loop_
_geom_angle_atom_site_label_1
_geom_angle_atom_site_label_2
_geom_angle_atom_site_label_3
_geom_angle
_geom_angle_site_symmetry_1
_geom_angle_site_symmetry_3
O3 Cd1 O2 82.80(17) . .
O3 Cd1 N2 166.5(2) . .
O2 Cd1 N2 106.66(16) . .
O3 Cd1 O1W 98.6(2) . .
O2 Cd1 O1W 104.03(17) . .
N2 Cd1 O1W 88.63(17) . .
O3 Cd1 N1 98.0(2) . .
O2 Cd1 N1 101.02(16) . .
N2 Cd1 N1 71.01(19) . .
O1W Cd1 N1 151.40(17) . .
O3 Cd1 O4 52.71(15) . .
O2 Cd1 O4 134.57(14) . .
N2 Cd1 O4 118.76(15) . .
O1W Cd1 O4 77.47(16) . .
N1 Cd1 O4 94.56(16) . .
O3 Cd1 C16 26.48(16) . .
O2 Cd1 C16 108.54(17) . .
N2 Cd1 C16 144.62(18) . .
O1W Cd1 C16 86.33(17) . .
N1 Cd1 C16 98.63(18) . .
O4 Cd1 C16 26.33(14) . .
N1 C1 C2 122.2(7) . .
N1 C1 H1 118.9 . .
C2 C1 H1 118.9 . .
C3 C2 C1 119.1(8) . .
C3 C2 H2 120.5 . .
C1 C2 H2 120.5 . .
C2 C3 C4 119.8(8) . .
C2 C3 H3 120.1 . .
C4 C3 H3 120.1 . .
C3 C4 C5 119.2(8) . .
C3 C4 H4 120.4 . .
C5 C4 H4 120.4 . .
N1 C5 C4 121.8(7) . .
N1 C5 C6 115.4(5) . .
C4 C5 C6 122.9(7) . .
N2 C6 C7 109.4(6) . .
N2 C6 C5 118.7(5) . .
C7 C6 C5 131.9(6) . .
C8 C7 C6 105.4(6) . .
C8 C7 H7 127.3 . .
C6 C7 H7 127.3 . .
N3 C8 C7 107.7(6) . .
N3 C8 H8 126.2 . .
C7 C8 H8 126.2 . .
O1 C9 O2 124.3(6) . .
O1 C9 C10 117.1(5) . .
O2 C9 C10 118.3(5) . .
C11 C10 C15 119.0(5) . .
C11 C10 C9 116.2(5) . .
C15 C10 C9 124.8(5) . .
C12 C11 C10 120.6(7) . .
C12 C11 H11 119.7 . .
C10 C11 H11 119.7 . .
C13 C12 C11 119.5(6) . .
C13 C12 H12 120.3 . .
C11 C12 H12 120.3 . .
C12 C13 C14 120.4(6) . .
C12 C13 H13 119.8 . .
C14 C13 H13 119.8 . .
C13 C14 C15 121.3(7) . .
C13 C14 H14 119.4 . .
C15 C14 H14 119.4 . .
C14 C15 C10 119.2(5) . .
C14 C15 C16 119.0(5) . 1_655
C10 C15 C16 121.8(5) . 1_655
O4 C16 O3 121.4(6) . .
O4 C16 C15 121.1(6) . 1_455
O3 C16 C15 117.4(5) . 1_455
O4 C16 Cd1 68.6(3) . .
O3 C16 Cd1 53.2(3) . .
C15 C16 Cd1 167.2(4) 1_455 .
C1 N1 C5 117.9(6) . .
C1 N1 Cd1 124.6(5) . .
C5 N1 Cd1 117.5(4) . .
C6 N2 N3 105.7(5) . .
C6 N2 Cd1 117.3(4) . .
N3 N2 Cd1 137.0(4) . .
C8 N3 N2 111.8(6) . .
C8 N3 H3A 124.1 . .
N2 N3 H3A 124.1 . .
C9 O2 Cd1 113.1(4) . .
C16 O3 Cd1 100.3(4) . .
C16 O4 Cd1 85.1(4) . .

loop_
_geom_bond_atom_site_label_1
_geom_bond_atom_site_label_2
_geom_bond_distance
_geom_bond_site_symmetry_2
Cd1 O3 2.243(5) .
Cd1 O2 2.247(4) .
Cd1 N2 2.290(5) .
Cd1 O1W 2.299(4) .
Cd1 N1 2.321(5) .
Cd1 O4 2.575(4) .
Cd1 C16 2.756(6) .
C1 N1 1.330(8) .
C1 C2 1.387(10) .
C1 H1 0.9300 .
C2 C3 1.350(12) .
C2 H2 0.9300 .
C3 C4 1.355(11) .
C3 H3 0.9300 .
C4 C5 1.382(9) .
C4 H4 0.9300 .
C5 N1 1.348(8) .
C5 C6 1.458(9) .
C6 N2 1.335(7) .
C6 C7 1.399(8) .
C7 C8 1.355(10) .
C7 H7 0.9300 .
C8 N3 1.322(8) .
C8 H8 0.9300 .
C9 O1 1.239(7) .
C9 O2 1.243(7) .
C9 C10 1.510(8) .
C10 C11 1.388(8) .
C10 C15 1.384(7) .
C11 C12 1.383(9) .
C11 H11 0.9300 .
C12 C13 1.366(11) .
C12 H12 0.9300 .
C13 C14 1.353(10) .
C13 H13 0.9300 .
C14 C15 1.384(8) .
C14 H14 0.9300 .
C15 C16 1.500(8) 1_655
C16 O4 1.227(7) .
C16 O3 1.249(7) .
C16 C15 1.500(8) 1_455
N2 N3 1.337(7) .
N3 H3A 0.8600 .

loop_
_geom_torsion_atom_site_label_1
_geom_torsion_atom_site_label_2
_geom_torsion_atom_site_label_3
_geom_torsion_atom_site_label_4
_geom_torsion
_geom_torsion_site_symmetry_1
_geom_torsion_site_symmetry_4
N1 C1 C2 C3 -1.0(12) . .
C1 C2 C3 C4 1.2(12) . .
C2 C3 C4 C5 0.1(11) . .
C3 C4 C5 N1 -1.6(10) . .
C3 C4 C5 C6 178.9(6) . .
N1 C5 C6 N2 2.2(8) . .
C4 C5 C6 N2 -178.2(6) . .
N1 C5 C6 C7 -179.4(6) . .
C4 C5 C6 C7 0.1(10) . .
N2 C6 C7 C8 -0.5(7) . .
C5 C6 C7 C8 -178.9(6) . .
C6 C7 C8 N3 0.6(7) . .
O1 C9 C10 C11 77.0(7) . .
O2 C9 C10 C11 -97.8(7) . .
O1 C9 C10 C15 -100.8(7) . .
O2 C9 C10 C15 84.5(7) . .
C15 C10 C11 C12 0.5(10) . .
C9 C10 C11 C12 -177.5(6) . .
C10 C11 C12 C13 0.3(12) . .
C11 C12 C13 C14 -1.3(12) . .
C12 C13 C14 C15 1.7(12) . .
C13 C14 C15 C10 -0.9(10) . .
C13 C14 C15 C16 177.6(6) . 1_655
C11 C10 C15 C14 -0.1(8) . .
C9 C10 C15 C14 177.6(5) . .
C11 C10 C15 C16 -178.6(5) . 1_655
C9 C10 C15 C16 -0.9(9) . 1_655
O3 Cd1 C16 O4 -173.4(7) . .
O2 Cd1 C16 O4 172.4(3) . .
N2 Cd1 C16 O4 -13.6(6) . .
O1W Cd1 C16 O4 68.9(4) . .
N1 Cd1 C16 O4 -82.8(4) . .
O2 Cd1 C16 O3 -14.1(5) . .
N2 Cd1 C16 O3 159.9(5) . .
O1W Cd1 C16 O3 -117.7(5) . .
N1 Cd1 C16 O3 90.6(5) . .
O4 Cd1 C16 O3 173.4(7) . .
O3 Cd1 C16 C15 45.7(18) . 1_455
O2 Cd1 C16 C15 32(2) . 1_455
N2 Cd1 C16 C15 -154.4(18) . 1_455
O1W Cd1 C16 C15 -72(2) . 1_455
N1 Cd1 C16 C15 136.4(19) . 1_455
O4 Cd1 C16 C15 -141(2) . 1_455
C2 C1 N1 C5 -0.4(9) . .
C2 C1 N1 Cd1 -179.9(5) . .
C4 C5 N1 C1 1.7(9) . .
C6 C5 N1 C1 -178.8(5) . .
C4 C5 N1 Cd1 -178.8(5) . .
C6 C5 N1 Cd1 0.7(6) . .
O3 Cd1 N1 C1 -10.7(5) . .
O2 Cd1 N1 C1 73.5(5) . .
N2 Cd1 N1 C1 177.4(5) . .
O1W Cd1 N1 C1 -135.7(5) . .
O4 Cd1 N1 C1 -63.7(5) . .
C16 Cd1 N1 C1 -37.5(5) . .
O3 Cd1 N1 C5 169.8(4) . .
O2 Cd1 N1 C5 -106.0(4) . .
N2 Cd1 N1 C5 -2.0(4) . .
O1W Cd1 N1 C5 44.8(6) . .
O4 Cd1 N1 C5 116.9(4) . .
C16 Cd1 N1 C5 143.1(4) . .
C7 C6 N2 N3 0.1(6) . .
C5 C6 N2 N3 178.8(5) . .
C7 C6 N2 Cd1 177.2(4) . .
C5 C6 N2 Cd1 -4.1(7) . .
O3 Cd1 N2 C6 -33.8(10) . .
O2 Cd1 N2 C6 99.4(4) . .
O1W Cd1 N2 C6 -156.4(4) . .
N1 Cd1 N2 C6 3.2(4) . .
O4 Cd1 N2 C6 -81.5(4) . .
C16 Cd1 N2 C6 -74.7(5) . .
O3 Cd1 N2 N3 142.1(8) . .
O2 Cd1 N2 N3 -84.7(5) . .
O1W Cd1 N2 N3 19.5(5) . .
N1 Cd1 N2 N3 179.1(6) . .
O4 Cd1 N2 N3 94.4(5) . .
C16 Cd1 N2 N3 101.2(6) . .
C7 C8 N3 N2 -0.6(7) . .
C6 N2 N3 C8 0.3(6) . .
Cd1 N2 N3 C8 -175.9(4) . .
O1 C9 O2 Cd1 -28.5(7) . .
C10 C9 O2 Cd1 145.9(4) . .
O3 Cd1 O2 C9 -81.8(4) . .
N2 Cd1 O2 C9 108.1(4) . .
O1W Cd1 O2 C9 15.3(4) . .
N1 Cd1 O2 C9 -178.6(4) . .
O4 Cd1 O2 C9 -70.8(4) . .
C16 Cd1 O2 C9 -75.5(4) . .
O4 C16 O3 Cd1 7.2(8) . .
C15 C16 O3 Cd1 -169.7(4) 1_455 .
O2 Cd1 O3 C16 166.5(5) . .
N2 Cd1 O3 C16 -58.3(11) . .
O1W Cd1 O3 C16 63.3(5) . .
N1 Cd1 O3 C16 -93.3(5) . .
O4 Cd1 O3 C16 -3.7(4) . .
O3 C16 O4 Cd1 -6.2(7) . .
C15 C16 O4 Cd1 170.6(5) 1_455 .
O3 Cd1 O4 C16 3.7(4) . .
O2 Cd1 O4 C16 -10.1(5) . .
N2 Cd1 O4 C16 171.1(4) . .
O1W Cd1 O4 C16 -107.5(4) . .
N1 Cd1 O4 C16 100.3(4) . .
